data_4317320
loop_
_publ_author_name
'Hyunjin Ko'
'Olivier Gourdon'
'Delphine Gout'
'Eun-Deok Mun'
'Srinivasa Thimmaiah'
'Gordon J. Miller'

_publ_section_title
;
 Rhombohedrally Distorted \g-Brasses Cr1-xFexGa
;
_journal_name_full 'Inorganic Chemistry'
_journal_page_first 11505
_journal_page_last 11515
_journal_paper_doi 10.1021/ic101671k
_journal_volume 49
_journal_year 2010
_chemical_formula_sum 'Cr0.88 Fe0.12 Ga'
_chemical_formula_weight 122.18
_chemical_melting_point ?
_chemical_name_systematic
; 
 ? 
;
_space_group_IT_number 166
_symmetry_cell_setting hexagonal
_symmetry_space_group_name_Hall '-R 3 2"'
_symmetry_space_group_name_H-M 'R -3 m :H'
_atom_sites_solution_hydrogens none
_atom_sites_solution_primary direct
_atom_sites_solution_secondary difmap
_audit_creation_method SHELXL-97
_cell_angle_alpha 90.00
_cell_angle_beta 90.00
_cell_angle_gamma 120.00
_cell_formula_units_Z 39
_cell_length_a 12.6431(18)
_cell_length_b 12.6431(18)
_cell_length_c 7.8985(16)
_cell_measurement_reflns_used 2299
_cell_measurement_temperature 293(2)
_cell_measurement_theta_max 28.25
_cell_measurement_theta_min 3.18
_cell_volume 1093.4(3)
_computing_cell_refinement 'Bruker SMART'
_computing_data_collection 'Bruker SMART'
_computing_data_reduction 'Bruker SAINT'
_computing_molecular_graphics 'Bruker SHELXTL'
_computing_publication_material 'Bruker SHELXTL'
_computing_structure_refinement 'SHELXL-97 (Sheldrick, 2008)'
_computing_structure_solution 'SHELXS-97 (Sheldrick, 2008)'
_diffrn_ambient_temperature 293(2)
_diffrn_detector_area_resol_mean 8.33
_diffrn_measured_fraction_theta_full 0.980
_diffrn_measured_fraction_theta_max 0.980
_diffrn_measurement_device_type 'CCD area detector'
_diffrn_measurement_method 'phi and omega scans'
_diffrn_radiation_monochromator graphite
_diffrn_radiation_source 'fine-focus sealed tube'
_diffrn_radiation_type MoK\a
_diffrn_radiation_wavelength 0.71073
_diffrn_reflns_av_R_equivalents 0.0778
_diffrn_reflns_av_sigmaI/netI 0.0362
_diffrn_reflns_limit_h_max 15
_diffrn_reflns_limit_h_min -16
_diffrn_reflns_limit_k_max 16
_diffrn_reflns_limit_k_min -16
_diffrn_reflns_limit_l_max 6
_diffrn_reflns_limit_l_min -10
_diffrn_reflns_number 2299
_diffrn_reflns_theta_full 28.25
_diffrn_reflns_theta_max 28.25
_diffrn_reflns_theta_min 3.18
_exptl_absorpt_coefficient_mu 33.128
_exptl_absorpt_correction_T_max 0.0821
_exptl_absorpt_correction_T_min 0.0231
_exptl_absorpt_correction_type numerical
_exptl_absorpt_process_details 'X-RED 1.31 and X-SHAPE 2.07, STOE & CIE GmbH 2005'
_exptl_crystal_colour Silver
_exptl_crystal_density_diffrn 7.236
_exptl_crystal_density_meas ?
_exptl_crystal_density_method 'not measured'
_exptl_crystal_description Irregular
_exptl_crystal_F_000 2154
_exptl_crystal_size_max 0.13
_exptl_crystal_size_mid 0.07
_exptl_crystal_size_min 0.04
_refine_diff_density_max 1.720
_refine_diff_density_min -1.578
_refine_diff_density_rms 0.295
_refine_ls_extinction_coef 0.00218(14)
_refine_ls_extinction_expression Fc^*^=kFc[1+0.001xFc^2^\l^3^/sin(2\q)]^-1/4^
_refine_ls_extinction_method SHELXL
_refine_ls_goodness_of_fit_ref 1.072
_refine_ls_hydrogen_treatment none
_refine_ls_matrix_type full
_refine_ls_number_parameters 29
_refine_ls_number_reflns 336
_refine_ls_number_restraints 0
_refine_ls_restrained_S_all 1.072
_refine_ls_R_factor_all 0.0416
_refine_ls_R_factor_gt 0.0413
_refine_ls_shift/su_max 0.000
_refine_ls_shift/su_mean 0.000
_refine_ls_structure_factor_coef Fsqd
_refine_ls_weighting_details 'calc w=1/[\s^2^(Fo^2^)+(0.0000P)^2^+153.9245P] where P=(Fo^2^+2Fc^2^)/3'
_refine_ls_weighting_scheme calc
_refine_ls_wR_factor_gt 0.0861
_refine_ls_wR_factor_ref 0.0864
_reflns_number_gt 335
_reflns_number_total 336
_reflns_threshold_expression >2sigma(I)
_cod_data_source_file ic101671k_si_001_1.cif
_cod_data_source_block Cr0.88Fe0.12Ga#1
_cod_depositor_comments
;
The following automatic conversions were performed:

'_chemical_melting_point' value 'not measured' was changed to '?' -
the value is undefined or not given.

Automatic conversion script
Id: cif_fix_values 1569 2011-02-09 13:29:24Z adriana 

The following automatic conversions were performed:

'_exptl_absorpt_correction_type' value 'Numerical' changed to
'numerical' according to the built-in table from CIF Core dictionary
named 'cif_core.dic' version 2.4.1 from 2010-06-29.

Automatic conversion script
Id: cif_fix_values 1646 2011-03-28 12:23:43Z adriana 

The following automatic conversions were performed:

'_exptl_crystal_density_meas' value 'not measured' was changed to '?'
- the value is perceived as not measured.

Automatic conversion script
Id: cif_fix_values 3008 2015-01-20 13:52:24Z robertas 
;
_cod_original_sg_symbol_H-M 'R -3 m'
_cod_database_code 4317320

loop_
_symmetry_equiv_pos_as_xyz
'x, y, z'
'-y, x-y, z'
'-x+y, -x, z'
'y, x, -z'
'x-y, -y, -z'
'-x, -x+y, -z'
'x+2/3, y+1/3, z+1/3'
'-y+2/3, x-y+1/3, z+1/3'
'-x+y+2/3, -x+1/3, z+1/3'
'y+2/3, x+1/3, -z+1/3'
'x-y+2/3, -y+1/3, -z+1/3'
'-x+2/3, -x+y+1/3, -z+1/3'
'x+1/3, y+2/3, z+2/3'
'-y+1/3, x-y+2/3, z+2/3'
'-x+y+1/3, -x+2/3, z+2/3'
'y+1/3, x+2/3, -z+2/3'
'x-y+1/3, -y+2/3, -z+2/3'
'-x+1/3, -x+y+2/3, -z+2/3'
'-x, -y, -z'
'y, -x+y, -z'
'x-y, x, -z'
'-y, -x, z'
'-x+y, y, z'
'x, x-y, z'
'-x+2/3, -y+1/3, -z+1/3'
'y+2/3, -x+y+1/3, -z+1/3'
'x-y+2/3, x+1/3, -z+1/3'
'-y+2/3, -x+1/3, z+1/3'
'-x+y+2/3, y+1/3, z+1/3'
'x+2/3, x-y+1/3, z+1/3'
'-x+1/3, -y+2/3, -z+2/3'
'y+1/3, -x+y+2/3, -z+2/3'
'x-y+1/3, x+2/3, -z+2/3'
'-y+1/3, -x+2/3, z+2/3'
'-x+y+1/3, y+2/3, z+2/3'
'x+1/3, x-y+2/3, z+2/3'

loop_
_atom_site_label
_atom_site_type_symbol
_atom_site_fract_x
_atom_site_fract_y
_atom_site_fract_z
_atom_site_U_iso_or_equiv
_atom_site_adp_type
_atom_site_occupancy
_atom_site_symmetry_multiplicity
_atom_site_calc_flag
_atom_site_refinement_flags
_atom_site_disorder_assembly
_atom_site_disorder_group
Ga1 Ga 0.0000 0.0000 0.0000 0.0117(7) Uani 1 12 d S . .
Ga2 Ga 0.23482(13) 0.11741(7) 0.57310(18) 0.0152(5) Uani 1 2 d S . .
Ga3 Ga 0.38463(11) 0.38463(11) 0.5000 0.0136(4) Uani 1 2 d S . .
Cr1 Cr 0.0000 0.0000 0.5000 0.0090(9) Uani 1 12 d S . .
Cr2 Cr 0.43713(18) 0.21857(9) 0.4117(3) 0.0106(5) Uani 1 2 d S . .
Fe3 Fe -0.07172(9) 0.07172(9) 0.2504(2) 0.0099(5) Uani 0.26 2 d SP . .
Cr3 Cr -0.07172(9) 0.07172(9) 0.2504(2) 0.0099(5) Uani 0.74 2 d SP . .

loop_
_atom_site_aniso_label
_atom_site_aniso_U_11
_atom_site_aniso_U_22
_atom_site_aniso_U_33
_atom_site_aniso_U_23
_atom_site_aniso_U_13
_atom_site_aniso_U_12
Ga1 0.0119(10) 0.0119(10) 0.0115(16) 0.000 0.000 0.0059(5)
Ga2 0.0095(7) 0.0188(7) 0.0142(8) 0.0001(3) 0.0003(5) 0.0048(4)
Ga3 0.0128(6) 0.0128(6) 0.0168(8) -0.0010(3) 0.0010(3) 0.0076(6)
Cr1 0.0079(13) 0.0079(13) 0.011(2) 0.000 0.000 0.0039(7)
Cr2 0.0088(10) 0.0097(7) 0.0129(10) 0.0006(4) 0.0012(7) 0.0044(5)
Fe3 0.0086(7) 0.0086(7) 0.0110(9) -0.0006(4) 0.0006(4) 0.0033(7)
Cr3 0.0086(7) 0.0086(7) 0.0110(9) -0.0006(4) 0.0006(4) 0.0033(7)

loop_
_atom_type_symbol
_atom_type_description
_atom_type_scat_dispersion_real
_atom_type_scat_dispersion_imag
_atom_type_scat_source
Cr Cr 0.3209 0.6236 'International Tables Vol C Tables 4.2.6.8 and 6.1.1.4'
Fe Fe 0.3463 0.8444 'International Tables Vol C Tables 4.2.6.8 and 6.1.1.4'
Ga Ga 0.2307 1.6083 'International Tables Vol C Tables 4.2.6.8 and 6.1.1.4'

loop_
_geom_angle_atom_site_label_1
_geom_angle_atom_site_label_2
_geom_angle_atom_site_label_3
_geom_angle
_geom_angle_site_symmetry_1
_geom_angle_site_symmetry_3
_geom_angle_publ_flag
Fe3 Ga1 Cr3 114.83(7) . 21 ?
Fe3 Ga1 Cr3 65.17(7) . 3 ?
Cr3 Ga1 Cr3 180.00(6) 21 3 ?
Fe3 Ga1 Fe3 114.83(7) . 21 ?
Cr3 Ga1 Fe3 0.00(10) 21 21 ?
Cr3 Ga1 Fe3 180.00(5) 3 21 ?
Fe3 Ga1 Fe3 65.17(7) . 3 ?
Cr3 Ga1 Fe3 180.00(6) 21 3 ?
Cr3 Ga1 Fe3 0.00(6) 3 3 ?
Fe3 Ga1 Fe3 180.00(6) 21 3 ?
Fe3 Ga1 Cr3 180.0 . 19 ?
Cr3 Ga1 Cr3 65.17(7) 21 19 ?
Cr3 Ga1 Cr3 114.83(7) 3 19 ?
Fe3 Ga1 Cr3 65.17(7) 21 19 ?
Fe3 Ga1 Cr3 114.83(7) 3 19 ?
Fe3 Ga1 Fe3 180.0 . 19 ?
Cr3 Ga1 Fe3 65.17(7) 21 19 ?
Cr3 Ga1 Fe3 114.83(7) 3 19 ?
Fe3 Ga1 Fe3 65.17(7) 21 19 ?
Fe3 Ga1 Fe3 114.83(7) 3 19 ?
Cr3 Ga1 Fe3 0.00(7) 19 19 ?
Fe3 Ga1 Cr3 114.83(7) . 20 ?
Cr3 Ga1 Cr3 65.17(7) 21 20 ?
Cr3 Ga1 Cr3 114.83(7) 3 20 ?
Fe3 Ga1 Cr3 65.17(7) 21 20 ?
Fe3 Ga1 Cr3 114.83(7) 3 20 ?
Cr3 Ga1 Cr3 65.17(7) 19 20 ?
Fe3 Ga1 Cr3 65.17(7) 19 20 ?
Fe3 Ga1 Cr3 65.17(7) . 2 ?
Cr3 Ga1 Cr3 114.83(7) 21 2 ?
Cr3 Ga1 Cr3 65.17(7) 3 2 ?
Fe3 Ga1 Cr3 114.83(7) 21 2 ?
Fe3 Ga1 Cr3 65.17(7) 3 2 ?
Cr3 Ga1 Cr3 114.83(7) 19 2 ?
Fe3 Ga1 Cr3 114.83(7) 19 2 ?
Cr3 Ga1 Cr3 180.00(14) 20 2 ?
Fe3 Ga1 Fe3 65.17(7) . 2 ?
Cr3 Ga1 Fe3 114.83(7) 21 2 ?
Cr3 Ga1 Fe3 65.17(7) 3 2 ?
Fe3 Ga1 Fe3 114.83(7) 21 2 ?
Fe3 Ga1 Fe3 65.17(7) 3 2 ?
Cr3 Ga1 Fe3 114.83(7) 19 2 ?
Fe3 Ga1 Fe3 114.83(7) 19 2 ?
Cr3 Ga1 Fe3 180.00(14) 20 2 ?
Cr3 Ga1 Fe3 0.00(14) 2 2 ?
Fe3 Ga1 Fe3 114.83(7) . 20 ?
Cr3 Ga1 Fe3 65.17(7) 21 20 ?
Cr3 Ga1 Fe3 114.83(7) 3 20 ?
Fe3 Ga1 Fe3 65.17(7) 21 20 ?
Fe3 Ga1 Fe3 114.83(7) 3 20 ?
Cr3 Ga1 Fe3 65.17(7) 19 20 ?
Fe3 Ga1 Fe3 65.17(7) 19 20 ?
Cr3 Ga1 Fe3 0.00(3) 20 20 ?
Cr3 Ga1 Fe3 180.00(9) 2 20 ?
Fe3 Ga1 Fe3 180.00(9) 2 20 ?
Cr2 Ga2 Ga2 64.33(8) . 25_556 ?
Cr2 Ga2 Cr1 137.43(8) . . ?
Ga2 Ga2 Cr1 158.24(9) 25_556 . ?
Cr2 Ga2 Cr3 148.09(5) . 20_556 ?
Ga2 Ga2 Cr3 105.03(8) 25_556 20_556 ?
Cr1 Ga2 Cr3 57.06(5) . 20_556 ?
Cr2 Ga2 Fe3 148.09(5) . 20_556 ?
Ga2 Ga2 Fe3 105.03(8) 25_556 20_556 ?
Cr1 Ga2 Fe3 57.06(5) . 20_556 ?
Cr3 Ga2 Fe3 0.00(3) 20_556 20_556 ?
Cr2 Ga2 Cr3 148.09(5) . 19_556 ?
Ga2 Ga2 Cr3 105.03(8) 25_556 19_556 ?
Cr1 Ga2 Cr3 57.06(5) . 19_556 ?
Cr3 Ga2 Cr3 61.96(9) 20_556 19_556 ?
Fe3 Ga2 Cr3 61.96(9) 20_556 19_556 ?
Cr2 Ga2 Fe3 148.09(5) . 19_556 ?
Ga2 Ga2 Fe3 105.03(8) 25_556 19_556 ?
Cr1 Ga2 Fe3 57.06(5) . 19_556 ?
Cr3 Ga2 Fe3 61.96(9) 20_556 19_556 ?
Fe3 Ga2 Fe3 61.96(9) 20_556 19_556 ?
Cr3 Ga2 Fe3 0.000(4) 19_556 19_556 ?
Cr2 Ga2 Cr3 81.51(8) . 3 ?
Ga2 Ga2 Cr3 145.85(10) 25_556 3 ?
Cr1 Ga2 Cr3 55.91(5) . 3 ?
Cr3 Ga2 Cr3 104.13(8) 20_556 3 ?
Fe3 Ga2 Cr3 104.13(8) 20_556 3 ?
Cr3 Ga2 Cr3 104.13(8) 19_556 3 ?
Fe3 Ga2 Cr3 104.13(8) 19_556 3 ?
Cr2 Ga2 Fe3 81.51(8) . 3 ?
Ga2 Ga2 Fe3 145.85(10) 25_556 3 ?
Cr1 Ga2 Fe3 55.91(5) . 3 ?
Cr3 Ga2 Fe3 104.13(8) 20_556 3 ?
Fe3 Ga2 Fe3 104.13(8) 20_556 3 ?
Cr3 Ga2 Fe3 104.13(8) 19_556 3 ?
Fe3 Ga2 Fe3 104.13(8) 19_556 3 ?
Cr3 Ga2 Fe3 0.00(14) 3 3 ?
Cr2 Ga2 Cr2 121.12(7) . 25_556 ?
Ga2 Ga2 Cr2 56.79(7) 25_556 25_556 ?
Cr1 Ga2 Cr2 101.45(6) . 25_556 ?
Cr3 Ga2 Cr2 57.20(6) 20_556 25_556 ?
Fe3 Ga2 Cr2 57.20(6) 20_556 25_556 ?
Cr3 Ga2 Cr2 57.21(6) 19_556 25_556 ?
Fe3 Ga2 Cr2 57.21(6) 19_556 25_556 ?
Cr3 Ga2 Cr2 157.36(8) 3 25_556 ?
Fe3 Ga2 Cr2 157.36(8) 3 25_556 ?
Cr2 Ga2 Ga2 101.01(6) . 21_556 ?
Ga2 Ga2 Ga2 127.433(18) 25_556 21_556 ?
Cr1 Ga2 Ga2 57.669(11) . 21_556 ?
Cr3 Ga2 Ga2 60.08(5) 20_556 21_556 ?
Fe3 Ga2 Ga2 60.08(5) 20_556 21_556 ?
Cr3 Ga2 Ga2 108.33(5) 19_556 21_556 ?
Fe3 Ga2 Ga2 108.33(5) 19_556 21_556 ?
Cr3 Ga2 Ga2 56.77(5) 3 21_556 ?
Fe3 Ga2 Ga2 56.77(5) 3 21_556 ?
Cr2 Ga2 Ga2 113.58(6) 25_556 21_556 ?
Cr2 Ga2 Ga2 101.01(6) . 20_556 ?
Ga2 Ga2 Ga2 127.436(18) 25_556 20_556 ?
Cr1 Ga2 Ga2 57.669(11) . 20_556 ?
Cr3 Ga2 Ga2 108.33(5) 20_556 20_556 ?
Fe3 Ga2 Ga2 108.33(5) 20_556 20_556 ?
Cr3 Ga2 Ga2 60.08(5) 19_556 20_556 ?
Fe3 Ga2 Ga2 60.08(5) 19_556 20_556 ?
Cr3 Ga2 Ga2 56.77(5) 3 20_556 ?
Fe3 Ga2 Ga2 56.77(5) 3 20_556 ?
Cr2 Ga2 Ga2 113.58(6) 25_556 20_556 ?
Ga2 Ga2 Ga2 104.37(6) 21_556 20_556 ?
Cr2 Ga3 Cr2 147.87(11) 21_556 . ?
Cr2 Ga3 Cr3 144.78(6) 21_556 7 ?
Cr2 Ga3 Cr3 59.38(6) . 7 ?
Cr2 Ga3 Fe3 144.78(6) 21_556 7 ?
Cr2 Ga3 Fe3 59.38(6) . 7 ?
Cr3 Ga3 Fe3 0.00(10) 7 7 ?
Cr2 Ga3 Cr3 59.38(6) 21_556 31 ?
Cr2 Ga3 Cr3 144.78(6) . 31 ?
Cr3 Ga3 Cr3 112.47(7) 7 31 ?
Fe3 Ga3 Cr3 112.47(7) 7 31 ?
Cr2 Ga3 Fe3 59.38(6) 21_556 31 ?
Cr2 Ga3 Fe3 144.78(6) . 31 ?
Cr3 Ga3 Fe3 112.47(7) 7 31 ?
Fe3 Ga3 Fe3 112.47(7) 7 31 ?
Cr3 Ga3 Fe3 0.00(10) 31 31 ?
Cr2 Ga3 Cr2 64.20(7) 21_556 8 ?
Cr2 Ga3 Cr2 137.46(6) . 8 ?
Cr3 Ga3 Cr2 81.44(6) 7 8 ?
Fe3 Ga3 Cr2 81.44(6) 7 8 ?
Cr3 Ga3 Cr2 62.81(6) 31 8 ?
Fe3 Ga3 Cr2 62.81(6) 31 8 ?
Cr2 Ga3 Cr2 137.46(6) 21_556 32 ?
Cr2 Ga3 Cr2 64.20(7) . 32 ?
Cr3 Ga3 Cr2 62.81(6) 7 32 ?
Fe3 Ga3 Cr2 62.81(6) 7 32 ?
Cr3 Ga3 Cr2 81.44(6) 31 32 ?
Fe3 Ga3 Cr2 81.44(6) 31 32 ?
Cr2 Ga3 Cr2 113.96(7) 8 32 ?
Cr2 Ga3 Ga3 109.53(4) 21_556 15_554 ?
Cr2 Ga3 Ga3 58.51(6) . 15_554 ?
Cr3 Ga3 Ga3 105.38(4) 7 15_554 ?
Fe3 Ga3 Ga3 105.38(4) 7 15_554 ?
Cr3 Ga3 Ga3 96.46(5) 31 15_554 ?
Fe3 Ga3 Ga3 96.46(5) 31 15_554 ?
Cr2 Ga3 Ga3 158.99(7) 8 15_554 ?
Cr2 Ga3 Ga3 55.72(3) 32 15_554 ?
Cr2 Ga3 Ga3 58.51(6) 21_556 8 ?
Cr2 Ga3 Ga3 109.53(4) . 8 ?
Cr3 Ga3 Ga3 96.46(5) 7 8 ?
Fe3 Ga3 Ga3 96.46(5) 7 8 ?
Cr3 Ga3 Ga3 105.38(4) 31 8 ?
Fe3 Ga3 Ga3 105.38(4) 31 8 ?
Cr2 Ga3 Ga3 55.72(3) 8 8 ?
Cr2 Ga3 Ga3 158.99(7) 32 8 ?
Ga3 Ga3 Ga3 140.27(8) 15_554 8 ?
Cr2 Ga3 Ga3 106.07(5) 21_556 19_666 ?
Cr2 Ga3 Ga3 106.07(5) . 19_666 ?
Cr3 Ga3 Ga3 56.23(4) 7 19_666 ?
Fe3 Ga3 Ga3 56.23(4) 7 19_666 ?
Cr3 Ga3 Ga3 56.23(4) 31 19_666 ?
Fe3 Ga3 Ga3 56.23(4) 31 19_666 ?
Cr2 Ga3 Ga3 56.98(4) 8 19_666 ?
Cr2 Ga3 Ga3 56.98(4) 32 19_666 ?
Ga3 Ga3 Ga3 109.87(4) 15_554 19_666 ?
Ga3 Ga3 Ga3 109.87(4) 8 19_666 ?
Cr2 Ga3 Ga2 95.79(6) 21_556 . ?
Cr2 Ga3 Ga2 53.92(5) . . ?
Cr3 Ga3 Ga2 95.78(4) 7 . ?
Fe3 Ga3 Ga2 95.78(4) 7 . ?
Cr3 Ga3 Ga2 151.59(5) 31 . ?
Fe3 Ga3 Ga2 151.59(5) 31 . ?
Cr2 Ga3 Ga2 121.57(5) 8 . ?
Cr2 Ga3 Ga2 115.95(4) 32 . ?
Ga3 Ga3 Ga2 78.09(6) 15_554 . ?
Ga3 Ga3 Ga2 66.86(3) 8 . ?
Ga3 Ga3 Ga2 151.87(3) 19_666 . ?
Cr3 Cr1 Cr3 180.0 20_556 2 ?
Cr3 Cr1 Fe3 0.00(7) 20_556 20_556 ?
Cr3 Cr1 Fe3 180.0 2 20_556 ?
Cr3 Cr1 Fe3 180.0 20_556 2 ?
Cr3 Cr1 Fe3 0.00(14) 2 2 ?
Fe3 Cr1 Fe3 180.0 20_556 2 ?
Cr3 Cr1 Cr3 65.32(7) 20_556 19_556 ?
Cr3 Cr1 Cr3 114.68(7) 2 19_556 ?
Fe3 Cr1 Cr3 65.32(7) 20_556 19_556 ?
Fe3 Cr1 Cr3 114.68(7) 2 19_556 ?
Cr3 Cr1 Fe3 65.32(7) 20_556 19_556 ?
Cr3 Cr1 Fe3 114.68(7) 2 19_556 ?
Fe3 Cr1 Fe3 65.32(7) 20_556 19_556 ?
Fe3 Cr1 Fe3 114.68(7) 2 19_556 ?
Cr3 Cr1 Fe3 0.00(7) 19_556 19_556 ?
Cr3 Cr1 Cr3 65.32(7) 20_556 21_556 ?
Cr3 Cr1 Cr3 114.68(7) 2 21_556 ?
Fe3 Cr1 Cr3 65.32(7) 20_556 21_556 ?
Fe3 Cr1 Cr3 114.68(7) 2 21_556 ?
Cr3 Cr1 Cr3 65.32(7) 19_556 21_556 ?
Fe3 Cr1 Cr3 65.32(7) 19_556 21_556 ?
Cr3 Cr1 Cr3 114.68(7) 20_556 3 ?
Cr3 Cr1 Cr3 65.32(7) 2 3 ?
Fe3 Cr1 Cr3 114.68(7) 20_556 3 ?
Fe3 Cr1 Cr3 65.32(7) 2 3 ?
Cr3 Cr1 Cr3 114.68(7) 19_556 3 ?
Fe3 Cr1 Cr3 114.68(7) 19_556 3 ?
Cr3 Cr1 Cr3 180.0 21_556 3 ?
Cr3 Cr1 Fe3 65.32(7) 20_556 21_556 ?
Cr3 Cr1 Fe3 114.68(7) 2 21_556 ?
Fe3 Cr1 Fe3 65.32(7) 20_556 21_556 ?
Fe3 Cr1 Fe3 114.68(7) 2 21_556 ?
Cr3 Cr1 Fe3 65.32(7) 19_556 21_556 ?
Fe3 Cr1 Fe3 65.32(7) 19_556 21_556 ?
Cr3 Cr1 Fe3 0.00(14) 21_556 21_556 ?
Cr3 Cr1 Fe3 180.00(9) 3 21_556 ?
Cr3 Cr1 Fe3 114.68(7) 20_556 3 ?
Cr3 Cr1 Fe3 65.32(7) 2 3 ?
Fe3 Cr1 Fe3 114.68(7) 20_556 3 ?
Fe3 Cr1 Fe3 65.32(7) 2 3 ?
Cr3 Cr1 Fe3 114.68(7) 19_556 3 ?
Fe3 Cr1 Fe3 114.68(7) 19_556 3 ?
Cr3 Cr1 Fe3 180.0 21_556 3 ?
Cr3 Cr1 Fe3 0.00(6) 3 3 ?
Fe3 Cr1 Fe3 180.0 21_556 3 ?
Cr3 Cr1 Fe3 114.68(7) 20_556 . ?
Cr3 Cr1 Fe3 65.32(7) 2 . ?
Fe3 Cr1 Fe3 114.68(7) 20_556 . ?
Fe3 Cr1 Fe3 65.32(7) 2 . ?
Cr3 Cr1 Fe3 180.00(4) 19_556 . ?
Fe3 Cr1 Fe3 180.00(4) 19_556 . ?
Cr3 Cr1 Fe3 114.68(7) 21_556 . ?
Cr3 Cr1 Fe3 65.32(7) 3 . ?
Fe3 Cr1 Fe3 114.68(7) 21_556 . ?
Fe3 Cr1 Fe3 65.32(7) 3 . ?
Ga2 Cr2 Cr3 108.49(8) . 8 ?
Ga2 Cr2 Fe3 108.49(8) . 8 ?
Cr3 Cr2 Fe3 0.00(11) 8 8 ?
Ga2 Cr2 Cr3 108.49(8) . 7 ?
Cr3 Cr2 Cr3 63.50(10) 8 7 ?
Fe3 Cr2 Cr3 63.50(10) 8 7 ?
Ga2 Cr2 Fe3 108.49(8) . 7 ?
Cr3 Cr2 Fe3 63.50(10) 8 7 ?
Fe3 Cr2 Fe3 63.50(10) 8 7 ?
Cr3 Cr2 Fe3 0.00(8) 7 7 ?
Ga2 Cr2 Ga1 163.92(10) . 7 ?
Cr3 Cr2 Ga1 58.45(6) 8 7 ?
Fe3 Cr2 Ga1 58.45(6) 8 7 ?
Cr3 Cr2 Ga1 58.45(6) 7 7 ?
Fe3 Cr2 Ga1 58.45(6) 7 7 ?
Ga2 Cr2 Ga3 70.96(5) . . ?
Cr3 Cr2 Ga3 120.01(8) 8 . ?
Fe3 Cr2 Ga3 120.01(8) 8 . ?
Cr3 Cr2 Ga3 60.90(6) 7 . ?
Fe3 Cr2 Ga3 60.90(6) 7 . ?
Ga1 Cr2 Ga3 106.23(5) 7 . ?
Ga2 Cr2 Ga3 70.96(5) . 20_556 ?
Cr3 Cr2 Ga3 60.90(6) 8 20_556 ?
Fe3 Cr2 Ga3 60.90(6) 8 20_556 ?
Cr3 Cr2 Ga3 120.01(8) 7 20_556 ?
Fe3 Cr2 Ga3 120.01(8) 7 20_556 ?
Ga1 Cr2 Ga3 106.23(5) 7 20_556 ?
Ga3 Cr2 Ga3 139.22(9) . 20_556 ?
Ga2 Cr2 Ga3 89.58(7) . 15_554 ?
Cr3 Cr2 Ga3 161.91(9) 8 15_554 ?
Fe3 Cr2 Ga3 161.91(9) 8 15_554 ?
Cr3 Cr2 Ga3 112.16(5) 7 15_554 ?
Fe3 Cr2 Ga3 112.16(5) 7 15_554 ?
Ga1 Cr2 Ga3 103.84(6) 7 15_554 ?
Ga3 Cr2 Ga3 65.76(4) . 15_554 ?
Ga3 Cr2 Ga3 127.66(7) 20_556 15_554 ?
Ga2 Cr2 Ga3 89.58(7) . 33_545 ?
Cr3 Cr2 Ga3 112.16(5) 8 33_545 ?
Fe3 Cr2 Ga3 112.16(5) 8 33_545 ?
Cr3 Cr2 Ga3 161.91(9) 7 33_545 ?
Fe3 Cr2 Ga3 161.91(9) 7 33_545 ?
Ga1 Cr2 Ga3 103.84(6) 7 33_545 ?
Ga3 Cr2 Ga3 127.66(7) . 33_545 ?
Ga3 Cr2 Ga3 65.76(4) 20_556 33_545 ?
Ga3 Cr2 Ga3 66.04(7) 15_554 33_545 ?
Ga2 Cr2 Ga2 58.88(7) . 25_556 ?
Cr3 Cr2 Ga2 59.24(6) 8 25_556 ?
Fe3 Cr2 Ga2 59.24(6) 8 25_556 ?
Cr3 Cr2 Ga2 59.24(6) 7 25_556 ?
Fe3 Cr2 Ga2 59.24(6) 7 25_556 ?
Ga1 Cr2 Ga2 105.04(7) 7 25_556 ?
Ga3 Cr2 Ga2 74.13(4) . 25_556 ?
Ga3 Cr2 Ga2 74.13(4) 20_556 25_556 ?
Ga3 Cr2 Ga2 135.56(6) 15_554 25_556 ?
Ga3 Cr2 Ga2 135.56(6) 33_545 25_556 ?
Ga2 Cr2 Cr3 139.86(10) . 27 ?
Cr3 Cr2 Cr3 105.43(8) 8 27 ?
Fe3 Cr2 Cr3 105.43(8) 8 27 ?
Cr3 Cr2 Cr3 105.43(9) 7 27 ?
Fe3 Cr2 Cr3 105.43(9) 7 27 ?
Ga1 Cr2 Cr3 56.21(6) 7 27 ?
Ga3 Cr2 Cr3 109.16(5) . 27 ?
Ga3 Cr2 Cr3 109.17(5) 20_556 27 ?
Ga3 Cr2 Cr3 57.67(5) 15_554 27 ?
Ga3 Cr2 Cr3 57.67(5) 33_545 27 ?
Ga2 Cr2 Cr3 161.26(9) 25_556 27 ?
Cr1 Fe3 Ga1 103.00(7) . . ?
Cr1 Fe3 Cr2 109.60(6) . 13_444 ?
Ga1 Fe3 Cr2 60.84(6) . 13_444 ?
Cr1 Fe3 Cr2 109.60(6) . 15_554 ?
Ga1 Fe3 Cr2 60.84(6) . 15_554 ?
Cr2 Fe3 Cr2 114.70(11) 13_444 15_554 ?
Cr1 Fe3 Ga3 133.69(6) . 13_444 ?
Ga1 Fe3 Ga3 107.17(6) . 13_444 ?
Cr2 Fe3 Ga3 59.72(4) 13_444 13_444 ?
Cr2 Fe3 Ga3 115.58(8) 15_554 13_444 ?
Cr1 Fe3 Ga3 133.69(6) . 31 ?
Ga1 Fe3 Ga3 107.17(6) . 31 ?
Cr2 Fe3 Ga3 115.58(8) 13_444 31 ?
Cr2 Fe3 Ga3 59.72(4) 15_554 31 ?
Ga3 Fe3 Ga3 67.53(7) 13_444 31 ?
Cr1 Fe3 Ga2 61.33(5) . 21_556 ?
Ga1 Fe3 Ga2 110.24(5) . 21_556 ?
Cr2 Fe3 Ga2 166.83(9) 13_444 21_556 ?
Cr2 Fe3 Ga2 63.56(5) 15_554 21_556 ?
Ga3 Fe3 Ga2 133.38(8) 13_444 21_556 ?
Ga3 Fe3 Ga2 75.53(4) 31 21_556 ?
Cr1 Fe3 Ga2 61.33(5) . 19_556 ?
Ga1 Fe3 Ga2 110.24(5) . 19_556 ?
Cr2 Fe3 Ga2 63.56(5) 13_444 19_556 ?
Cr2 Fe3 Ga2 166.83(9) 15_554 19_556 ?
Ga3 Fe3 Ga2 75.53(4) 13_444 19_556 ?
Ga3 Fe3 Ga2 133.38(8) 31 19_556 ?
Ga2 Fe3 Ga2 114.84(9) 21_556 19_556 ?
Cr1 Fe3 Cr3 57.34(4) . 3 ?
Ga1 Fe3 Cr3 57.41(4) . 3 ?
Cr2 Fe3 Cr3 108.41(5) 13_444 3 ?
Cr2 Fe3 Cr3 58.25(5) 15_554 3 ?
Ga3 Fe3 Cr3 164.57(4) 13_444 3 ?
Ga3 Fe3 Cr3 114.09(4) 31 3 ?
Ga2 Fe3 Cr3 59.02(4) 21_556 3 ?
Ga2 Fe3 Cr3 109.14(5) 19_556 3 ?
Cr1 Fe3 Cr3 57.34(4) . 2 ?
Ga1 Fe3 Cr3 57.41(4) . 2 ?
Cr2 Fe3 Cr3 58.25(5) 13_444 2 ?
Cr2 Fe3 Cr3 108.41(5) 15_554 2 ?
Ga3 Fe3 Cr3 114.09(4) 13_444 2 ?
Ga3 Fe3 Cr3 164.57(4) 31 2 ?
Ga2 Fe3 Cr3 109.14(5) 21_556 2 ?
Ga2 Fe3 Cr3 59.02(4) 19_556 2 ?
Cr3 Fe3 Cr3 60.0 3 2 ?
Cr1 Fe3 Fe3 57.34(4) . 3 ?
Ga1 Fe3 Fe3 57.41(4) . 3 ?
Cr2 Fe3 Fe3 108.41(5) 13_444 3 ?
Cr2 Fe3 Fe3 58.25(5) 15_554 3 ?
Ga3 Fe3 Fe3 164.57(4) 13_444 3 ?
Ga3 Fe3 Fe3 114.09(4) 31 3 ?
Ga2 Fe3 Fe3 59.02(4) 21_556 3 ?
Ga2 Fe3 Fe3 109.14(5) 19_556 3 ?
Cr3 Fe3 Fe3 0.00(9) 3 3 ?
Cr3 Fe3 Fe3 60.0 2 3 ?
Cr1 Fe3 Fe3 57.34(4) . 2 ?
Ga1 Fe3 Fe3 57.41(4) . 2 ?
Cr2 Fe3 Fe3 58.25(5) 13_444 2 ?
Cr2 Fe3 Fe3 108.41(5) 15_554 2 ?
Ga3 Fe3 Fe3 114.09(4) 13_444 2 ?
Ga3 Fe3 Fe3 164.57(4) 31 2 ?
Ga2 Fe3 Fe3 109.14(5) 21_556 2 ?
Ga2 Fe3 Fe3 59.02(4) 19_556 2 ?
Cr3 Fe3 Fe3 60.0 3 2 ?
Cr3 Fe3 Fe3 0.00(9) 2 2 ?
Fe3 Fe3 Fe3 60.0 3 2 ?

loop_
_geom_bond_atom_site_label_1
_geom_bond_atom_site_label_2
_geom_bond_distance
_geom_bond_site_symmetry_2
_geom_bond_publ_flag
Ga1 Fe3 2.5256(19) . ?
Ga1 Cr3 2.5257(19) 21 ?
Ga1 Cr3 2.5257(19) 3 ?
Ga1 Fe3 2.5257(19) 21 ?
Ga1 Fe3 2.5257(19) 3 ?
Ga1 Cr3 2.5257(19) 19 ?
Ga1 Fe3 2.5257(19) 19 ?
Ga1 Cr3 2.5257(19) 20 ?
Ga1 Cr3 2.5257(19) 2 ?
Ga1 Fe3 2.5257(19) 2 ?
Ga1 Fe3 2.5257(19) 20 ?
Ga2 Cr2 2.556(3) . ?
Ga2 Ga2 2.615(3) 25_556 ?
Ga2 Cr1 2.6352(15) . ?
Ga2 Cr3 2.6424(16) 20_556 ?
Ga2 Fe3 2.6424(16) 20_556 ?
Ga2 Cr3 2.6424(16) 19_556 ?
Ga2 Fe3 2.6424(16) 19_556 ?
Ga2 Cr3 2.738(2) 3 ?
Ga2 Fe3 2.738(2) 3 ?
Ga2 Cr2 2.753(3) 25_556 ?
Ga2 Ga2 2.8185(18) 21_556 ?
Ga2 Ga2 2.8185(18) 20_556 ?
Ga3 Cr2 2.5939(9) 21_556 ?
Ga3 Cr2 2.5939(9) . ?
Ga3 Cr3 2.6245(18) 7 ?
Ga3 Fe3 2.6245(18) 7 ?
Ga3 Cr3 2.6245(18) 31 ?
Ga3 Fe3 2.6245(18) 31 ?
Ga3 Cr2 2.6770(19) 8 ?
Ga3 Cr2 2.6770(19) 32 ?
Ga3 Ga3 2.8625(11) 15_554 ?
Ga3 Ga3 2.8625(11) 8 ?
Ga3 Ga3 2.917(3) 19_666 ?
Cr1 Cr3 2.5206(19) 20_556 ?
Cr1 Cr3 2.5206(19) 2 ?
Cr1 Fe3 2.5206(19) 20_556 ?
Cr1 Fe3 2.5206(19) 2 ?
Cr1 Cr3 2.5206(19) 19_556 ?
Cr1 Fe3 2.5206(19) 19_556 ?
Cr1 Cr3 2.5206(19) 21_556 ?
Cr1 Cr3 2.5206(19) 3 ?
Cr1 Fe3 2.5206(19) 21_556 ?
Cr1 Fe3 2.5206(19) 3 ?
Cr1 Fe3 2.5206(19) . ?
Cr2 Cr3 2.585(2) 8 ?
Cr2 Fe3 2.585(2) 8 ?
Cr2 Cr3 2.585(2) 7 ?
Cr2 Fe3 2.585(2) 7 ?
Cr2 Ga1 2.588(2) 7 ?
Cr2 Ga3 2.5940(9) 20_556 ?
Cr2 Ga3 2.6769(19) 15_554 ?
Cr2 Ga3 2.6770(19) 33_545 ?
Cr2 Ga2 2.753(3) 25_556 ?
Cr2 Cr3 2.763(3) 27 ?
Fe3 Cr2 2.585(2) 13_444 ?
Fe3 Cr2 2.585(2) 15_554 ?
Fe3 Ga3 2.6244(18) 13_444 ?
Fe3 Ga3 2.6244(18) 31 ?
Fe3 Ga2 2.6424(16) 21_556 ?
Fe3 Ga2 2.6424(16) 19_556 ?
Fe3 Cr3 2.720(3) 3 ?
Fe3 Cr3 2.720(3) 2 ?
Fe3 Fe3 2.720(3) 3 ?
Fe3 Fe3 2.720(3) 2 ?
